data_7005171
loop_
_publ_author_name
'Beobide, Garikoitz'
'Castillo, Oscar'
'Luque, Antonio'
'Garc\'ia-Couceiro, Urko'
'Garc\'ia-Ter\'an, Juan P'
'Rom\'an, Pascual'

_publ_section_title
;
 Rational design of 1-D metal-organic frameworks based on the novel
 pyrimidine-4,6-dicarboxylate ligand. New insights into pyrimidine
 through magnetic interaction.
;
_journal_issue 25
_journal_name_full 'Dalton transactions (Cambridge, England : 2003)'
_journal_page_first 2669
_journal_page_last 2680
_journal_paper_doi 10.1039/b617348a
_journal_year 2007
_chemical_compound_source 'synthesis as described'
_chemical_formula_moiety 'C6 H4 N2 O4, 2 (H2 O)'
_chemical_formula_structural 'C6 H4 N2 O4, 2 (H2 O)'
_chemical_formula_sum 'C6 H8 N2 O6'
_chemical_formula_weight 204.14
_chemical_name_systematic
;
pyrimidine-4,6-dicarboxylic acid dihydrate
;
_space_group_IT_number 2
_symmetry_cell_setting triclinic
_symmetry_Int_Tables_number 2
_symmetry_space_group_name_Hall '-P 1'
_symmetry_space_group_name_H-M 'P -1'
_atom_sites_solution_hydrogens difmap
_atom_sites_solution_primary direct
_atom_sites_solution_secondary difmap
_audit_creation_method SHELXL
_cell_angle_alpha 99.559(9)
_cell_angle_beta 94.174(7)
_cell_angle_gamma 111.730(13)
_cell_formula_units_Z 2
_cell_length_a 6.0866(5)
_cell_length_b 7.3670(10)
_cell_length_c 10.6488(8)
_cell_measurement_reflns_used 3792
_cell_measurement_temperature 293(2)
_cell_measurement_theta_max 28.14
_cell_measurement_theta_min 3.04
_cell_volume 432.68(9)
_computing_cell_refinement 'CrysAlis CCD (Oxford Diffraction, 2003)'
_computing_data_collection 'CrysAlis CCD (Oxford Diffraction, 2003)'
_computing_data_reduction 'CrysAlis RED (Oxford Diffraction, 2003)'
_computing_molecular_graphics 'Ortep-3 (Farrugia, 1997)'
_computing_publication_material 'WinGX (Farrugia, 1999)'
_computing_structure_refinement 'SHELXL-97 (Sheldrick, 1997)'
_computing_structure_solution 'Sir92 (Altamore et al., 1993)'
_diffrn_ambient_temperature 293(2)
_diffrn_measured_fraction_theta_full 0.991
_diffrn_measured_fraction_theta_max 0.991
_diffrn_measurement_device_type Xcalibur
_diffrn_measurement_method \w
_diffrn_radiation_monochromator graphite
_diffrn_radiation_source 'fine-focus sealed tube'
_diffrn_radiation_type MoK\a
_diffrn_radiation_wavelength 0.71073
_diffrn_reflns_av_R_equivalents 0.0280
_diffrn_reflns_av_sigmaI/netI 0.0344
_diffrn_reflns_limit_h_max 8
_diffrn_reflns_limit_h_min -8
_diffrn_reflns_limit_k_max 9
_diffrn_reflns_limit_k_min -8
_diffrn_reflns_limit_l_max 14
_diffrn_reflns_limit_l_min -14
_diffrn_reflns_number 3793
_diffrn_reflns_theta_full 28.14
_diffrn_reflns_theta_max 28.14
_diffrn_reflns_theta_min 3.04
_diffrn_standards_decay_% 0
_diffrn_standards_interval_count 0
_diffrn_standards_interval_time 0
_diffrn_standards_number 0
_exptl_absorpt_coefficient_mu 0.142
_exptl_absorpt_correction_T_max 0.987
_exptl_absorpt_correction_T_min 0.962
_exptl_absorpt_correction_type numerical
_exptl_absorpt_process_details
;
CrysAlis RED, Oxford Diffraction Ltd.,
Version 1.170.32 (release 06.06.2003 CrysAlis170 VC++)
(compiled Jun 6 2003,13:53:32)
Analytical numeric absorption correction using a multifaceted crystal
model based on expressions derived by R.C. Clark & J.S. Reid.
;
_exptl_crystal_colour colourless
_exptl_crystal_density_diffrn 1.567
_exptl_crystal_density_meas 1.56(1)
_exptl_crystal_density_method flotation
_exptl_crystal_description prismatic
_exptl_crystal_F_000 212
_exptl_crystal_size_max 0.16
_exptl_crystal_size_mid 0.10
_exptl_crystal_size_min 0.05
_refine_diff_density_max 0.404
_refine_diff_density_min -0.454
_refine_diff_density_rms 0.174
_refine_ls_extinction_coef 0.18(2)
_refine_ls_extinction_expression Fc^*^=kFc[1+0.001xFc^2^\l^3^/sin(2\q)]^-1/4^
_refine_ls_extinction_method SHELXL
_refine_ls_goodness_of_fit_ref 0.991
_refine_ls_hydrogen_treatment constr
_refine_ls_matrix_type full
_refine_ls_number_parameters 128
_refine_ls_number_reflns 2087
_refine_ls_number_restraints 0
_refine_ls_restrained_S_all 0.991
_refine_ls_R_factor_all 0.0762
_refine_ls_R_factor_gt 0.0601
_refine_ls_shift/su_max 0.000
_refine_ls_shift/su_mean 0.000
_refine_ls_structure_factor_coef Fsqd
_refine_ls_weighting_details 'calc w=1/[\s^2^(Fo^2^)+(0.1045P)^2^] where P=(Fo^2^+2Fc^2^)/3'
_refine_ls_weighting_scheme calc
_refine_ls_wR_factor_gt 0.1433
_refine_ls_wR_factor_ref 0.1510
_reflns_number_gt 1438
_reflns_number_total 2087
_reflns_threshold_expression >2sigma(I)
_cod_data_source_file b617348a.txt
_cod_data_source_block compound_1
_cod_database_code 7005171

loop_
_symmetry_equiv_pos_as_xyz
'x, y, z'
'-x, -y, -z'

loop_
_atom_site_label
_atom_site_type_symbol
_atom_site_fract_x
_atom_site_fract_y
_atom_site_fract_z
_atom_site_U_iso_or_equiv
_atom_site_adp_type
_atom_site_occupancy
_atom_site_symmetry_multiplicity
_atom_site_calc_flag
_atom_site_refinement_flags
_atom_site_disorder_assembly
_atom_site_disorder_group
N1 N 0.4259(2) 0.76257(18) 0.31886(14) 0.0470(4) Uani 1 1 d . . .
C2 C 0.2206(3) 0.6171(2) 0.26061(18) 0.0536(5) Uani 1 1 d . . .
H2 H 0.2011 0.4876 0.2662 0.064 Uiso 1 1 calc R . .
N3 N 0.0401(2) 0.63863(18) 0.19502(14) 0.0483(4) Uani 1 1 d . . .
C4 C 0.0691(3) 0.8249(2) 0.18969(14) 0.0407(4) Uani 1 1 d . . .
C5 C 0.2738(3) 0.9873(2) 0.24729(14) 0.0408(4) Uani 1 1 d . . .
H5 H 0.2914 1.1171 0.2436 0.049 Uiso 1 1 calc R . .
C6 C 0.4515(2) 0.9474(2) 0.31070(14) 0.0393(4) Uani 1 1 d . . .
C7 C -0.1322(3) 0.8574(2) 0.11858(15) 0.0438(4) Uani 1 1 d . . .
O71 O -0.2960(2) 0.69375(17) 0.05205(14) 0.0656(4) Uani 1 1 d . . .
H71 H -0.4093 0.7302 0.0283 0.098 Uiso 1 1 d . . .
O72 O -0.1314(2) 1.02214(16) 0.12642(11) 0.0557(4) Uani 1 1 d . . .
C8 C 0.6814(3) 1.1175(2) 0.37380(14) 0.0420(4) Uani 1 1 d . . .
O81 O 0.83067(19) 1.06066(15) 0.43285(12) 0.0546(4) Uani 1 1 d . . .
H81 H 0.9640 1.1616 0.4669 0.082 Uiso 1 1 d . . .
O82 O 0.7159(2) 1.28597(16) 0.36650(14) 0.0628(4) Uani 1 1 d . . .
O2W O 0.6581(2) 0.27664(17) 0.05482(13) 0.0656(4) Uani 1 1 d . . .
H21W H 0.7857 0.4072 0.0967 0.098 Uiso 1 1 d . . .
H22W H 0.6952 0.1829 0.0685 0.098 Uiso 1 1 d . . .
O1W O 0.2335(2) 0.33314(15) 0.51847(13) 0.0626(4) Uani 1 1 d . . .
H11W H 0.3212 0.2989 0.5701 0.094 Uiso 1 1 d . . .
H12W H 0.2431 0.4496 0.5548 0.094 Uiso 1 1 d . . .

loop_
_atom_site_aniso_label
_atom_site_aniso_U_11
_atom_site_aniso_U_22
_atom_site_aniso_U_33
_atom_site_aniso_U_23
_atom_site_aniso_U_13
_atom_site_aniso_U_12
N1 0.0409(7) 0.0360(7) 0.0624(8) 0.0117(6) -0.0052(6) 0.0148(5)
C2 0.0434(8) 0.0332(8) 0.0823(12) 0.0193(8) -0.0055(8) 0.0123(6)
N3 0.0387(7) 0.0388(7) 0.0663(9) 0.0160(6) -0.0028(6) 0.0135(5)
C4 0.0392(8) 0.0391(8) 0.0477(8) 0.0124(6) 0.0061(6) 0.0183(6)
C5 0.0441(8) 0.0316(7) 0.0505(8) 0.0089(6) 0.0039(6) 0.0192(6)
C6 0.0396(8) 0.0343(7) 0.0460(8) 0.0084(6) 0.0060(6) 0.0166(6)
C7 0.0411(8) 0.0442(8) 0.0511(9) 0.0152(7) 0.0060(6) 0.0203(6)
O71 0.0501(7) 0.0470(7) 0.0948(10) 0.0116(6) -0.0200(6) 0.0201(5)
O72 0.0593(7) 0.0463(7) 0.0686(8) 0.0119(5) -0.0035(6) 0.0308(6)
C8 0.0457(8) 0.0325(7) 0.0461(8) 0.0045(6) 0.0021(6) 0.0158(6)
O81 0.0465(6) 0.0383(6) 0.0696(8) 0.0107(5) -0.0141(5) 0.0104(5)
O82 0.0637(8) 0.0322(6) 0.0858(9) 0.0044(5) -0.0094(6) 0.0183(5)
O2W 0.0553(7) 0.0469(7) 0.0895(10) 0.0156(6) -0.0236(6) 0.0199(5)
O1W 0.0521(7) 0.0354(6) 0.0886(9) 0.0003(5) -0.0193(6) 0.0146(5)

loop_
_geom_angle_atom_site_label_1
_geom_angle_atom_site_label_2
_geom_angle_atom_site_label_3
_geom_angle
_geom_angle_site_symmetry_1
_geom_angle_site_symmetry_3
_geom_angle_publ_flag
C6 N1 C2 116.30(13) . . ?
N1 C2 N3 126.45(13) . . ?
N1 C2 H2 116.8 . . ?
N3 C2 H2 116.8 . . ?
C4 N3 C2 116.02(13) . . ?
N3 C4 C5 122.47(13) . . ?
N3 C4 C7 118.02(13) . . ?
C5 C4 C7 119.51(12) . . ?
C4 C5 C6 116.63(13) . . ?
C4 C5 H5 121.7 . . ?
C6 C5 H5 121.7 . . ?
N1 C6 C5 122.11(13) . . ?
N1 C6 C8 118.51(13) . . ?
C5 C6 C8 119.38(12) . . ?
O72 C7 O71 125.92(14) . . ?
O72 C7 C4 120.83(14) . . ?
O71 C7 C4 113.25(12) . . ?
C7 O71 H71 103.5 . . ?
O82 C8 O81 125.54(14) . . ?
O82 C8 C6 121.16(14) . . ?
O81 C8 C6 113.29(12) . . ?
C8 O81 H81 111.5 . . ?
H21W O2W H22W 110.8 . . ?
H11W O1W H12W 106.8 . . ?

loop_
_geom_bond_atom_site_label_1
_geom_bond_atom_site_label_2
_geom_bond_distance
_geom_bond_site_symmetry_2
_geom_bond_publ_flag
N1 C6 1.3301(18) . ?
N1 C2 1.330(2) . ?
C2 N3 1.332(2) . ?
C2 H2 0.9300 . ?
N3 C4 1.3291(18) . ?
C4 C5 1.379(2) . ?
C4 C7 1.508(2) . ?
C5 C6 1.3810(19) . ?
C5 H5 0.9300 . ?
C6 C8 1.505(2) . ?
C7 O72 1.2010(17) . ?
C7 O71 1.2932(19) . ?
O71 H71 0.8639 . ?
C8 O82 1.1968(17) . ?
C8 O81 1.2970(18) . ?
O81 H81 0.8739 . ?
O2W H21W 0.9906 . ?
O2W H22W 0.8329 . ?
O1W H11W 0.8684 . ?
O1W H12W 0.8596 . ?

loop_
_geom_hbond_atom_site_label_D
_geom_hbond_atom_site_label_H
_geom_hbond_atom_site_label_A
_geom_hbond_distance_DH
_geom_hbond_distance_HA
_geom_hbond_distance_DA
_geom_hbond_angle_DHA
_geom_hbond_site_symmetry_A
O81 H81 O1W 0.87 1.64 2.5091(15) 171.7 1_665
O71 H71 O2W 0.86 1.68 2.5047(16) 159.6 2_565
O1W H11W N1 0.87 2.10 2.9598(16) 171.7 2_666
O1W H12W O82 0.86 1.90 2.7627(16) 176.5 2_676
O2W H21W N3 0.99 1.90 2.8858(18) 171.9 1_655
O2W H22W O72 0.83 1.99 2.8019(15) 163.8 1_645

loop_
_cod_related_entry_id
_cod_related_entry_database
_cod_related_entry_code
1 ChemSpider 21143804
